data_7214570
loop_
_publ_author_name
'Ma\/luszy\'nska, Hanna'
'Tylczy\'nski, Zbigniew'
'Cousson, Alain'

_publ_section_title
;
 Ferroelastoelectric ordering in (NH4)2CuBr4&#x00B7;2H2O single crystal
;
_journal_issue 37
_journal_name_full CrystEngComm
_journal_page_first 7498
_journal_paper_doi 10.1039/c3ce41113c
_journal_volume 15
_journal_year 2013
_chemical_formula_sum 'Br4 Cu H12 N2 O2'
_chemical_formula_weight 455.29
_chemical_name_systematic
; 
 diammonium tetrabromocuprate dihydrate 
;
_space_group_IT_number 136
_symmetry_cell_setting tetragonal
_symmetry_space_group_name_Hall '-P 4n 2n'
_symmetry_space_group_name_H-M 'P 42/m n m'
_atom_sites_solution_hydrogens difmap
_atom_sites_solution_primary direct
_atom_sites_solution_secondary difmap
_audit_creation_method SHELXL-97
_cell_angle_alpha 90.00
_cell_angle_beta 90.00
_cell_angle_gamma 90.00
_cell_formula_units_Z 2
_cell_length_a 7.95610(10)
_cell_length_b 7.95610(10)
_cell_length_c 8.2785(3)
_cell_measurement_reflns_used xx?
_cell_measurement_temperature 296.0(2)
_cell_measurement_theta_max xx?
_cell_measurement_theta_min xx?
_cell_volume 524.03(2)
_computing_cell_refinement 'CrysAlis CCD (Oxford Diffraction,2009)'
_computing_data_collection 'CrysAlis CCD (Oxford Diffraction,2009)'
_computing_data_reduction 'CrysAlis RED (Oxford Diffraction,2009)'
_computing_molecular_graphics ?xx
_computing_publication_material ?xx
_computing_structure_refinement 'SHELXL-97 (Sheldrick, 2008)'
_computing_structure_solution 'SHELXS-97 (Sheldrick, 2008)'
_diffrn_ambient_temperature 296.0(2)
_diffrn_detector_area_resol_mean xxx
_diffrn_measured_fraction_theta_full 0.992
_diffrn_measured_fraction_theta_max 0.992
_diffrn_measurement_device_type 'Xcalibur, Atlas, Gemini ultra'
_diffrn_measurement_method 'omega scan'
_diffrn_radiation_monochromator graphite
_diffrn_radiation_source 'Enhance (Mo) X-ray Source'
_diffrn_radiation_type MoK\a
_diffrn_radiation_wavelength 0.71073
_diffrn_reflns_av_R_equivalents 0.0624
_diffrn_reflns_av_sigmaI/netI 0.0460
_diffrn_reflns_limit_h_max 13
_diffrn_reflns_limit_h_min -12
_diffrn_reflns_limit_k_max 14
_diffrn_reflns_limit_k_min -14
_diffrn_reflns_limit_l_max 13
_diffrn_reflns_limit_l_min -15
_diffrn_reflns_number 6568
_diffrn_reflns_theta_full 40.99
_diffrn_reflns_theta_max 40.99
_diffrn_reflns_theta_min 3.55
_exptl_absorpt_coefficient_mu 17.286
_exptl_absorpt_correction_T_max xx?
_exptl_absorpt_correction_T_min xx?
_exptl_absorpt_correction_type multi-scan
_exptl_absorpt_process_details xx?
_exptl_crystal_colour green
_exptl_crystal_density_diffrn 2.885
_exptl_crystal_density_method 'not measured'
_exptl_crystal_description prism
_exptl_crystal_F_000 422
_exptl_crystal_size_max 0.37
_exptl_crystal_size_mid 0.25
_exptl_crystal_size_min 0.13
_refine_diff_density_max 0.803
_refine_diff_density_min -0.747
_refine_diff_density_rms 0.154
_refine_ls_extinction_method none
_refine_ls_goodness_of_fit_ref 0.821
_refine_ls_hydrogen_treatment refall
_refine_ls_matrix_type full
_refine_ls_number_parameters 29
_refine_ls_number_reflns 963
_refine_ls_number_restraints 0
_refine_ls_restrained_S_all 0.821
_refine_ls_R_factor_all 0.0739
_refine_ls_R_factor_gt 0.0286
_refine_ls_shift/su_max 0.024
_refine_ls_shift/su_mean 0.005
_refine_ls_structure_factor_coef Fsqd
_refine_ls_weighting_details 'calc w=1/[\s^2^(Fo^2^)+(0.0280P)^2^+0.0000P] where P=(Fo^2^+2Fc^2^)/3'
_refine_ls_weighting_scheme calc
_refine_ls_wR_factor_gt 0.0535
_refine_ls_wR_factor_ref 0.0590
_reflns_number_gt 536
_reflns_number_total 963
_reflns_threshold_expression >2sigma(I)
_cod_data_source_file c3ce41113c.txt
_cod_data_source_block p42mnm
_cod_depositor_comments
;
The following automatic conversions were performed:

'_exptl_absorpt_correction_type' value 'multiscan' changed to
'multi-scan' according to
/usr/data/users/saulius/automatic-downloads/retrospective/RSC/lib/dictionaries/cif_core.dic
dictionary named 'cif_core.dic' version 2.4.2 from 2011-04-26.

Automatic conversion script
Id: cif_fix_values 2281 2013-09-26 08:29:07Z andrius 
;
_cod_original_sg_symbol_H-M P42/mnm
_cod_original_formula_sum 'H12 Br4 Cu1 N2 O2'
_cod_database_code 7214570

loop_
_symmetry_equiv_pos_as_xyz
'x, y, z'
'-x, -y, z'
'-y+1/2, x+1/2, z+1/2'
'y+1/2, -x+1/2, z+1/2'
'-x+1/2, y+1/2, -z+1/2'
'x+1/2, -y+1/2, -z+1/2'
'y, x, -z'
'-y, -x, -z'
'-x, -y, -z'
'x, y, -z'
'y-1/2, -x-1/2, -z-1/2'
'-y-1/2, x-1/2, -z-1/2'
'x-1/2, -y-1/2, z-1/2'
'-x-1/2, y-1/2, z-1/2'
'-y, -x, z'
'y, x, z'

loop_
_atom_site_label
_atom_site_type_symbol
_atom_site_fract_x
_atom_site_fract_y
_atom_site_fract_z
_atom_site_U_iso_or_equiv
_atom_site_adp_type
_atom_site_occupancy
_atom_site_symmetry_multiplicity
_atom_site_calc_flag
_atom_site_refinement_flags
Cu Cu 0.0000 0.0000 0.0000 0.02489(16) Uani 1 8 d S
Br1 Br 0.21473(3) 0.21473(3) 0.0000 0.02414(10) Uani 1 4 d S
Br2 Br 0.27908(4) 0.72092(4) 0.0000 0.02487(10) Uani 1 4 d S
N N 0.0000 0.5000 0.2500 0.0307(8) Uani 1 4 d S
O O 0.0000 0.0000 0.2360(3) 0.0399(9) Uani 1 4 d S
H1 H 0.067(4) 0.067(4) 0.271(4) 0.026(10) Uiso 1 2 d S
H2 H 0.022(12) 0.634(10) 0.262(8) 0.07(2) Uiso 0.50 1 d P
H2' H -0.042(8) 0.450(8) 0.174(8) 0.06(2) Uiso 0.50 1 d P

loop_
_atom_site_aniso_label
_atom_site_aniso_U_11
_atom_site_aniso_U_22
_atom_site_aniso_U_33
_atom_site_aniso_U_23
_atom_site_aniso_U_13
_atom_site_aniso_U_12
Cu 0.0295(2) 0.0295(2) 0.0157(3) 0.000 0.000 -0.0115(3)
Br1 0.02303(12) 0.02303(12) 0.02636(19) 0.000 0.000 -0.00436(15)
Br2 0.02587(13) 0.02587(13) 0.02286(19) 0.000 0.000 0.00078(15)
N 0.0330(12) 0.0330(12) 0.0260(17) 0.000 0.000 0.000
O 0.0496(15) 0.0496(15) 0.0205(13) 0.000 0.000 -0.030(2)

loop_
_atom_type_symbol
_atom_type_description
_atom_type_scat_dispersion_real
_atom_type_scat_dispersion_imag
_atom_type_scat_source
N N 0.0061 0.0033 'International Tables Vol C Tables 4.2.6.8 and 6.1.1.4'
H H 0.0000 0.0000 'International Tables Vol C Tables 4.2.6.8 and 6.1.1.4'
O O 0.0106 0.0060 'International Tables Vol C Tables 4.2.6.8 and 6.1.1.4'
Cu Cu 0.3201 1.2651 'International Tables Vol C Tables 4.2.6.8 and 6.1.1.4'
Br Br -0.2901 2.4595 'International Tables Vol C Tables 4.2.6.8 and 6.1.1.4'

loop_
_geom_angle_atom_site_label_1
_geom_angle_atom_site_label_2
_geom_angle_atom_site_label_3
_geom_angle
_geom_angle_site_symmetry_1
_geom_angle_site_symmetry_3
O Cu O 180.0 9 .
O Cu Br1 90.0 9 .
O Cu Br1 90.0 . .
O Cu Br1 90.0 9 9
O Cu Br1 90.0 . 9
Br1 Cu Br1 180.000(9) . 9
O Cu Br2 90.0 9 9_565
O Cu Br2 90.0 . 9_565
Br1 Cu Br2 90.0 . 9_565
Br1 Cu Br2 90.0 9 9_565
O Cu Br2 90.0 9 1_545
O Cu Br2 90.0 . 1_545
Br1 Cu Br2 90.0 . 1_545
Br1 Cu Br2 90.0 9 1_545
Br2 Cu Br2 180.0 9_565 1_545
Cu Br1 N 96.483(6) . 5_545
Cu Br1 N 96.483(6) . .
N Br1 N 106.322(3) 5_545 .
Cu Br1 N 96.483(6) . 13_665
N Br1 N 72.150(2) 5_545 13_665
N Br1 N 167.034(12) . 13_665
Cu Br1 N 96.483(6) . 9_565
N Br1 N 167.034(12) 5_545 9_565
N Br1 N 72.150(2) . 9_565
N Br1 N 106.322(3) 13_665 9_565
Cu Br2 N 84.647(7) 1_565 9_565
Cu Br2 N 84.647(7) 1_565 5
N Br2 N 169.294(13) 9_565 5
Cu Br2 N 84.647(7) 1_565 .
N Br2 N 72.321(2) 9_565 .
N Br2 N 106.635(3) 5 .
Cu Br2 N 84.647(7) 1_565 13_675
N Br2 N 106.635(3) 9_565 13_675
N Br2 N 72.321(2) 5 13_675
N Br2 N 169.294(13) . 13_675
Br2 N Br2 110.375(1) 9_565 3
Br2 N Br2 110.375(1) 9_565 11_566
Br2 N Br2 107.679(2) 3 11_566
Br2 N Br2 107.679(2) 9_565 .
Br2 N Br2 110.375(1) 3 .
Br2 N Br2 110.375(1) 11_566 .

loop_
_geom_bond_atom_site_label_1
_geom_bond_atom_site_label_2
_geom_bond_distance
_geom_bond_site_symmetry_2
Cu O 1.954(3) 9
Cu O 1.954(3) .
Cu Br1 2.4161(4) .
Cu Br1 2.4161(4) 9
Cu Br2 3.1401(4) 9_565
Cu Br2 3.1401(4) 1_545
Br1 N 3.5147 5_545
Br1 N 3.5147 .
Br1 N 3.5147 13_665
Br1 N 3.5147 9_565
Br2 Cu 3.1401(4) 1_565
Br2 N 3.5075 9_565
Br2 N 3.5075 5
Br2 N 3.5075 .
Br2 N 3.5075 13_675
N Br2 3.5075 9_565
N Br2 3.5075 3
N Br2 3.5075 11_566
